data_4026479
loop_
_publ_author_name
'Kohei Ogawa'
'Koichi Komatsu'
'Toshikazu Kitagawa'

_publ_section_title
;
 Allyl Radical Nature of a Phenylcyclopentadienyl Radical Annelated with
 Two Homoadamantene Frameworks
;
_journal_name_full 'Journal of Organic Chemistry'
_journal_page_first 6095
_journal_page_last 6100
_journal_paper_doi 10.1021/jo200748m
_journal_volume 76
_journal_year 2011
_chemical_formula_sum 'C41 H57 K O3'
_chemical_formula_weight 636.97
_chemical_name_systematic
; 
 ? 
;
_space_group_IT_number 9
_symmetry_cell_setting monoclinic
_symmetry_space_group_name_Hall 'C -2yc'
_symmetry_space_group_name_H-M 'C 1 c 1'
_atom_sites_solution_hydrogens geom
_atom_sites_solution_primary direct
_atom_sites_solution_secondary difmap
_audit_creation_method SHELXL-97
_cell_angle_alpha 90.00
_cell_angle_beta 93.433(2)
_cell_angle_gamma 90.00
_cell_formula_units_Z 4
_cell_length_a 10.7713(12)
_cell_length_b 18.247(2)
_cell_length_c 17.767(2)
_cell_measurement_temperature 100(2)
_cell_volume 3485.7(7)
_computing_structure_refinement 'SHELXL-97 (Sheldrick, 1997)'
_computing_structure_solution 'SHELXS-97 (Sheldrick, 1990)'
_diffrn_ambient_temperature 100(2)
_diffrn_measured_fraction_theta_full 0.999
_diffrn_measured_fraction_theta_max 0.999
_diffrn_radiation_monochromator graphite
_diffrn_radiation_source 'fine-focus sealed tube'
_diffrn_radiation_type MoK\a
_diffrn_radiation_wavelength 0.71073
_diffrn_reflns_av_R_equivalents 0.0253
_diffrn_reflns_av_sigmaI/netI 0.0379
_diffrn_reflns_limit_h_max 13
_diffrn_reflns_limit_h_min -7
_diffrn_reflns_limit_k_max 22
_diffrn_reflns_limit_k_min -19
_diffrn_reflns_limit_l_max 22
_diffrn_reflns_limit_l_min -20
_diffrn_reflns_number 10126
_diffrn_reflns_theta_full 26.50
_diffrn_reflns_theta_max 26.50
_diffrn_reflns_theta_min 2.20
_exptl_absorpt_coefficient_mu 0.190
_exptl_absorpt_correction_T_max 0.9630
_exptl_absorpt_correction_T_min 0.9630
_exptl_crystal_density_diffrn 1.214
_exptl_crystal_F_000 1384
_exptl_crystal_size_max 0.20
_exptl_crystal_size_mid 0.20
_exptl_crystal_size_min 0.20
_refine_diff_density_max 1.265
_refine_diff_density_min -0.577
_refine_diff_density_rms 0.103
_refine_ls_abs_structure_details 'Flack H D (1983), Acta Cryst. A39, 876-881'
_refine_ls_abs_structure_Flack 0.09(10)
_refine_ls_extinction_method none
_refine_ls_goodness_of_fit_ref 1.453
_refine_ls_hydrogen_treatment mixed
_refine_ls_matrix_type full
_refine_ls_number_parameters 498
_refine_ls_number_reflns 5410
_refine_ls_number_restraints 126
_refine_ls_restrained_S_all 1.464
_refine_ls_R_factor_all 0.1050
_refine_ls_R_factor_gt 0.0804
_refine_ls_shift/su_max 0.020
_refine_ls_shift/su_mean 0.001
_refine_ls_structure_factor_coef Fsqd
_refine_ls_weighting_details 'calc w=1/[\s^2^(Fo^2^)+(0.2000P)^2^+0.0000P] where P=(Fo^2^+2Fc^2^)/3'
_refine_ls_weighting_scheme calc
_refine_ls_wR_factor_gt 0.2369
_refine_ls_wR_factor_ref 0.3209
_reflns_number_gt 4706
_reflns_number_total 5410
_reflns_threshold_expression >2sigma(I)
_cod_data_source_file jo200748m_si_002.cif
_cod_data_source_block K+3-
_cod_original_cell_volume 3485.8(7)
_cod_database_code 4026479

loop_
_symmetry_equiv_pos_as_xyz
'x, y, z'
'x, -y, z+1/2'
'x+1/2, y+1/2, z'
'x+1/2, -y+1/2, z+1/2'

loop_
_atom_site_label
_atom_site_type_symbol
_atom_site_fract_x
_atom_site_fract_y
_atom_site_fract_z
_atom_site_U_iso_or_equiv
_atom_site_adp_type
_atom_site_occupancy
_atom_site_symmetry_multiplicity
_atom_site_calc_flag
_atom_site_refinement_flags
_atom_site_disorder_assembly
_atom_site_disorder_group
K1 K 0.62264(13) 0.17258(9) 0.60745(8) 0.0424(4) Uani 1 1 d . . .
C1 C 0.8513(5) 0.1850(3) 0.7136(3) 0.0234(11) Uani 1 1 d . A .
C2 C 0.9895(7) 0.0339(3) 0.7349(3) 0.0327(13) Uani 1 1 d . A .
H1 H 1.0363 0.0732 0.7574 0.039 Uiso 1 1 calc R . .
C3 C 0.6882(6) 0.1259(3) 0.7640(3) 0.0267(12) Uani 1 1 d . A .
C4 C 0.8011(5) 0.1150(3) 0.7288(3) 0.0232(11) Uani 1 1 d . A .
C5 C 0.5650(6) 0.2344(3) 0.8127(3) 0.0284(12) Uani 1 1 d . . .
H2 H 0.5720 0.2889 0.8090 0.034 Uiso 1 1 calc R A .
C6 C 0.6704(6) 0.2021(3) 0.7724(3) 0.0253(11) Uani 1 1 d . A .
C7 C 0.9657(5) 0.2036(3) 0.6714(3) 0.0259(11) Uani 1 1 d . . .
H3 H 1.0035 0.1564 0.6555 0.031 Uiso 1 1 calc R A .
C8 C 0.4365(6) 0.2125(3) 0.7755(4) 0.0348(13) Uani 1 1 d . A .
H4 H 0.3737 0.2482 0.7909 0.042 Uiso 1 1 calc R . .
H5 H 0.4402 0.2160 0.7201 0.042 Uiso 1 1 calc R . .
C9 C 0.7716(6) 0.2385(3) 0.7424(3) 0.0238(11) Uani 1 1 d . A .
C10 C 0.9310(6) 0.2486(3) 0.5990(4) 0.0356(14) Uani 1 1 d . A .
H6 H 0.9998 0.2446 0.5647 0.043 Uiso 1 1 calc R . .
H7 H 0.8562 0.2265 0.5731 0.043 Uiso 1 1 calc R . .
C11 C 1.0658(6) 0.2462(4) 0.7176(5) 0.0416(15) Uani 1 1 d . A .
H8 H 1.0803 0.2217 0.7670 0.050 Uiso 1 1 calc R . .
H9 H 1.1443 0.2433 0.6914 0.050 Uiso 1 1 calc R . .
C12 C 0.7980(6) 0.3198(3) 0.7379(4) 0.0346(14) Uani 1 1 d . . .
H10 H 0.7317 0.3455 0.7649 0.042 Uiso 1 1 calc R A .
C13 C 0.8620(6) 0.0440(3) 0.7143(3) 0.0305(13) Uani 1 1 d . . .
C14 C 0.7894(7) 0.3474(3) 0.6569(5) 0.0445(18) Uani 1 1 d . A .
H11 H 0.7758 0.4010 0.6574 0.053 Uiso 1 1 calc R . .
H12 H 0.7159 0.3247 0.6300 0.053 Uiso 1 1 calc R . .
C15 C 0.7948(7) -0.0149(3) 0.6807(4) 0.0398(15) Uani 1 1 d . A .
H13 H 0.7093 -0.0095 0.6653 0.048 Uiso 1 1 calc R . .
C16 C 1.0469(7) -0.0325(3) 0.7228(4) 0.0373(14) Uani 1 1 d . . .
H14 H 1.1328 -0.0384 0.7369 0.045 Uiso 1 1 calc R A .
C17 C 0.5716(10) 0.2146(5) 0.8974(4) 0.059(3) Uani 1 1 d . A .
H15 H 0.6587 0.2194 0.9180 0.071 Uiso 1 1 calc R . .
H16 H 0.5204 0.2498 0.9245 0.071 Uiso 1 1 calc R . .
C18 C 0.9050(7) 0.3310(3) 0.6128(5) 0.0437(17) Uani 1 1 d . . .
H17 H 0.8946 0.3559 0.5627 0.052 Uiso 1 1 calc R A .
C19 C 1.0368(7) 0.3268(4) 0.7314(7) 0.060(3) Uani 1 1 d . . .
H18 H 1.1114 0.3491 0.7588 0.072 Uiso 1 1 calc R A .
C20 C 0.8568(7) -0.0825(3) 0.6703(5) 0.0465(18) Uani 1 1 d . . .
H19 H 0.8113 -0.1228 0.6490 0.056 Uiso 1 1 calc R A .
C21 C 0.9245(8) 0.3408(4) 0.7786(6) 0.056(2) Uani 1 1 d . A .
H20 H 0.9225 0.3934 0.7921 0.067 Uiso 1 1 calc R . .
H21 H 0.9353 0.3124 0.8260 0.067 Uiso 1 1 calc R . .
C22 C 0.6027(9) 0.0691(3) 0.7954(5) 0.058(2) Uani 1 1 d . . .
H22 H 0.6357 0.0198 0.7822 0.069 Uiso 1 1 calc R A .
C23 C 0.4721(9) 0.0732(4) 0.7630(8) 0.075(3) Uani 1 1 d . A .
H23 H 0.4306 0.0259 0.7720 0.090 Uiso 1 1 calc R . .
H24 H 0.4735 0.0799 0.7078 0.090 Uiso 1 1 calc R . .
C24 C 0.3937(8) 0.1356(4) 0.7954(6) 0.063(3) Uani 1 1 d . . .
H25 H 0.3059 0.1296 0.7748 0.075 Uiso 1 1 calc R A .
C25 C 0.9800(7) -0.0908(3) 0.6901(4) 0.0465(19) Uani 1 1 d . A .
H26 H 1.0202 -0.1362 0.6816 0.056 Uiso 1 1 calc R . .
C26 C 1.0192(8) 0.3643(4) 0.6566(7) 0.063(3) Uani 1 1 d . A .
H27 H 1.0942 0.3577 0.6277 0.076 Uiso 1 1 calc R . .
H28 H 1.0063 0.4175 0.6640 0.076 Uiso 1 1 calc R . .
C27 C 0.6086(13) 0.0744(5) 0.8837(6) 0.088(4) Uani 1 1 d . A .
H29 H 0.5820 0.0271 0.9047 0.106 Uiso 1 1 calc R . .
H30 H 0.6958 0.0833 0.9025 0.106 Uiso 1 1 calc R . .
C28 C 0.5257(13) 0.1361(6) 0.9121(6) 0.083(4) Uani 1 1 d . . .
H31 H 0.5237 0.1302 0.9680 0.099 Uiso 1 1 calc R A .
C29 C 0.3949(12) 0.1286(5) 0.8800(8) 0.091(5) Uani 1 1 d . A .
H32 H 0.3423 0.1673 0.9007 0.110 Uiso 1 1 calc R . .
H33 H 0.3610 0.0803 0.8937 0.110 Uiso 1 1 calc R . .
O1 O 0.7276(6) 0.1055(4) 0.4925(3) 0.0674(18) Uani 1 1 d D A .
C30 C 0.8392(9) 0.0622(5) 0.5025(4) 0.0552(19) Uani 1 1 d D . .
H34 H 0.8181 0.0094 0.5032 0.066 Uiso 1 1 calc R A .
H35 H 0.8848 0.0748 0.5508 0.066 Uiso 1 1 calc R . .
C31 C 0.9175(13) 0.0786(6) 0.4378(8) 0.095(5) Uani 1 1 d D A .
H36 H 0.9679 0.0356 0.4247 0.114 Uiso 1 1 calc R . .
H37 H 0.9734 0.1208 0.4492 0.114 Uiso 1 1 calc R . .
C32 C 0.8210(12) 0.0967(7) 0.3754(6) 0.086(4) Uani 1 1 d D . .
H38 H 0.8544 0.1311 0.3386 0.103 Uiso 1 1 calc R A .
H39 H 0.7911 0.0519 0.3486 0.103 Uiso 1 1 calc R . .
C33 C 0.7213(12) 0.1309(7) 0.4162(5) 0.080(3) Uani 1 1 d D A .
H40 H 0.7305 0.1848 0.4153 0.096 Uiso 1 1 calc R . .
H41 H 0.6395 0.1182 0.3914 0.096 Uiso 1 1 calc R . .
O2 O 0.5433(9) 0.3000(6) 0.5259(5) 0.038(3) Uani 0.560(19) 1 d PD A 1
C34 C 0.6071(15) 0.3617(8) 0.5003(7) 0.049(4) Uani 0.560(19) 1 d PD A 1
H42 H 0.6980 0.3532 0.5053 0.059 Uiso 0.560(19) 1 calc PR A 1
H43 H 0.5877 0.4053 0.5305 0.059 Uiso 0.560(19) 1 calc PR A 1
C35 C 0.565(2) 0.3738(16) 0.4182(11) 0.107(11) Uani 0.560(19) 1 d PD A 1
H44 H 0.5481 0.4263 0.4080 0.128 Uiso 0.560(19) 1 calc PR A 1
H45 H 0.6291 0.3565 0.3845 0.128 Uiso 0.560(19) 1 calc PR A 1
C36 C 0.451(2) 0.3299(19) 0.4079(10) 0.110(12) Uani 0.560(19) 1 d PD A 1
H46 H 0.4578 0.2952 0.3655 0.131 Uiso 0.560(19) 1 calc PR A 1
H47 H 0.3787 0.3624 0.3960 0.131 Uiso 0.560(19) 1 calc PR A 1
C37 C 0.4329(18) 0.2889(12) 0.4785(8) 0.056(6) Uani 0.560(19) 1 d PD A 1
H48 H 0.3593 0.3077 0.5032 0.067 Uiso 0.560(19) 1 calc PR A 1
H49 H 0.4205 0.2361 0.4677 0.067 Uiso 0.560(19) 1 calc PR A 1
O3 O 0.5261(11) 0.2559(9) 0.5065(6) 0.044(4) Uani 0.440(19) 1 d PD A 2
C38 C 0.5885(18) 0.3027(9) 0.4580(9) 0.049(5) Uani 0.440(19) 1 d PD A 2
H50 H 0.5845 0.2819 0.4065 0.058 Uiso 0.440(19) 1 calc PR A 2
H51 H 0.6771 0.3069 0.4758 0.058 Uiso 0.440(19) 1 calc PR A 2
C39 C 0.530(3) 0.3758(10) 0.4565(19) 0.085(11) Uani 0.440(19) 1 d PD A 2
H52 H 0.5507 0.4050 0.4119 0.102 Uiso 0.440(19) 1 calc PR A 2
H53 H 0.5502 0.4041 0.5033 0.102 Uiso 0.440(19) 1 calc PR A 2
C40 C 0.397(3) 0.3477(10) 0.4511(19) 0.13(2) Uani 0.440(19) 1 d PD A 2
H54 H 0.3387 0.3852 0.4688 0.155 Uiso 0.440(19) 1 calc PR A 2
H55 H 0.3706 0.3340 0.3986 0.155 Uiso 0.440(19) 1 calc PR A 2
C41 C 0.400(2) 0.2816(13) 0.502(2) 0.101(16) Uani 0.440(19) 1 d PD A 2
H56 H 0.3737 0.2949 0.5524 0.121 Uiso 0.440(19) 1 calc PR A 2
H57 H 0.3436 0.2430 0.4804 0.121 Uiso 0.440(19) 1 calc PR A 2
O4 O 0.4004(8) 0.1248(7) 0.5539(7) 0.039(3) Uani 0.567(18) 1 d PD A 1
C42 C 0.2744(11) 0.1387(7) 0.5723(8) 0.040(3) Uani 0.567(18) 1 d PD A 1
H58 H 0.2314 0.1711 0.5343 0.048 Uiso 0.567(18) 1 calc PR A 1
H59 H 0.2715 0.1616 0.6227 0.048 Uiso 0.567(18) 1 calc PR A 1
C43 C 0.2187(17) 0.0654(8) 0.5712(10) 0.056(4) Uani 0.567(18) 1 d PDU A 1
H60 H 0.1273 0.0658 0.5745 0.068 Uiso 0.567(18) 1 calc PR A 1
H61 H 0.2585 0.0316 0.6090 0.068 Uiso 0.567(18) 1 calc PR A 1
C44 C 0.2629(17) 0.052(2) 0.4852(16) 0.118(14) Uani 0.567(18) 1 d PD A 1
H62 H 0.2437 0.0021 0.4664 0.141 Uiso 0.567(18) 1 calc PR A 1
H63 H 0.2272 0.0889 0.4490 0.141 Uiso 0.567(18) 1 calc PR A 1
C45 C 0.397(2) 0.063(2) 0.503(2) 0.062(4) Uani 0.567(18) 1 d PDU A 1
H64 H 0.4362 0.0194 0.5267 0.074 Uiso 0.567(18) 1 calc PR A 1
H65 H 0.4407 0.0752 0.4564 0.074 Uiso 0.567(18) 1 calc PR A 1
O5 O 0.4009(15) 0.0943(11) 0.5790(15) 0.072(7) Uani 0.433(18) 1 d PD A 2
C46 C 0.2763(14) 0.0949(14) 0.6047(10) 0.051(5) Uani 0.433(18) 1 d PD A 2
H66 H 0.2615 0.1408 0.6325 0.061 Uiso 0.433(18) 1 calc PR A 2
H67 H 0.2644 0.0529 0.6389 0.061 Uiso 0.433(18) 1 calc PR A 2
C47 C 0.1897(17) 0.0895(11) 0.5378(11) 0.053(4) Uani 0.433(18) 1 d PDU A 2
H68 H 0.1915 0.1326 0.5040 0.063 Uiso 0.433(18) 1 calc PR A 2
H69 H 0.1033 0.0774 0.5495 0.063 Uiso 0.433(18) 1 calc PR A 2
C48 C 0.267(3) 0.0208(10) 0.5097(15) 0.078(12) Uani 0.433(18) 1 d PD A 2
H70 H 0.2714 -0.0196 0.5469 0.094 Uiso 0.433(18) 1 calc PR A 2
H71 H 0.2343 0.0024 0.4600 0.094 Uiso 0.433(18) 1 calc PR A 2
C49 C 0.388(3) 0.060(3) 0.505(3) 0.061(5) Uani 0.433(18) 1 d PDU A 2
H72 H 0.4573 0.0249 0.4981 0.073 Uiso 0.433(18) 1 calc PR A 2
H73 H 0.3853 0.0964 0.4643 0.073 Uiso 0.433(18) 1 calc PR A 2

loop_
_atom_site_aniso_label
_atom_site_aniso_U_11
_atom_site_aniso_U_22
_atom_site_aniso_U_33
_atom_site_aniso_U_23
_atom_site_aniso_U_13
_atom_site_aniso_U_12
K1 0.0226(6) 0.0801(10) 0.0253(6) -0.0115(6) 0.0063(4) 0.0004(7)
C1 0.024(3) 0.020(2) 0.027(3) -0.0040(17) 0.007(2) -0.0007(19)
C2 0.039(4) 0.030(3) 0.030(3) 0.006(2) 0.013(2) 0.009(2)
C3 0.037(3) 0.018(2) 0.027(3) 0.0045(18) 0.013(2) 0.006(2)
C4 0.028(3) 0.022(2) 0.020(2) 0.0034(17) 0.004(2) 0.010(2)
C5 0.039(3) 0.025(2) 0.024(3) -0.0003(18) 0.017(2) 0.006(2)
C6 0.030(3) 0.029(2) 0.018(2) 0.0022(18) 0.010(2) 0.006(2)
C7 0.016(3) 0.020(2) 0.043(3) 0.002(2) 0.008(2) 0.0024(19)
C8 0.030(3) 0.032(3) 0.045(3) 0.002(2) 0.020(3) 0.007(2)
C9 0.031(3) 0.020(2) 0.020(2) -0.0022(17) 0.006(2) 0.001(2)
C10 0.031(3) 0.030(3) 0.049(3) 0.001(2) 0.029(3) -0.001(2)
C11 0.021(3) 0.044(3) 0.060(4) -0.010(3) 0.002(3) 0.011(3)
C12 0.029(3) 0.023(3) 0.054(4) -0.011(2) 0.017(3) -0.003(2)
C13 0.039(3) 0.021(2) 0.033(3) 0.0034(19) 0.020(2) 0.005(2)
C14 0.038(4) 0.025(3) 0.074(5) 0.013(3) 0.033(4) 0.007(3)
C15 0.036(4) 0.025(3) 0.061(4) 0.006(3) 0.026(3) 0.006(2)
C16 0.040(4) 0.034(3) 0.040(3) 0.004(2) 0.017(3) 0.007(3)
C17 0.085(7) 0.068(5) 0.029(3) 0.014(3) 0.033(4) 0.046(5)
C18 0.031(4) 0.031(3) 0.072(5) 0.015(3) 0.031(3) 0.005(2)
C19 0.024(4) 0.043(4) 0.115(8) -0.036(4) 0.018(4) -0.011(3)
C20 0.049(4) 0.020(3) 0.074(5) -0.007(3) 0.035(4) -0.003(3)
C21 0.040(4) 0.037(3) 0.094(6) -0.039(4) 0.020(4) -0.015(3)
C22 0.070(6) 0.023(3) 0.088(6) 0.021(3) 0.063(5) 0.015(3)
C23 0.055(5) 0.024(3) 0.155(10) -0.012(4) 0.076(6) -0.007(3)
C24 0.043(5) 0.031(3) 0.119(8) -0.008(4) 0.051(5) -0.004(3)
C25 0.052(5) 0.027(3) 0.065(4) 0.011(3) 0.043(4) 0.011(3)
C26 0.039(4) 0.029(3) 0.127(8) -0.014(4) 0.047(5) -0.009(3)
C27 0.135(10) 0.057(5) 0.083(6) 0.052(5) 0.086(7) 0.055(6)
C28 0.118(10) 0.069(5) 0.069(6) 0.043(5) 0.076(6) 0.056(6)
C29 0.106(9) 0.039(4) 0.142(10) 0.034(5) 0.110(8) 0.024(5)
O1 0.058(4) 0.112(5) 0.034(3) -0.030(3) 0.012(3) -0.004(4)
C30 0.058(5) 0.063(4) 0.046(4) -0.015(3) 0.021(4) -0.008(4)
C31 0.125(11) 0.055(5) 0.114(10) -0.008(6) 0.085(9) -0.006(6)
C32 0.101(9) 0.099(8) 0.063(6) -0.008(5) 0.049(6) -0.036(7)
C33 0.097(9) 0.108(8) 0.035(4) -0.017(4) 0.003(5) 0.013(7)
O2 0.049(6) 0.034(5) 0.032(5) 0.007(4) -0.002(4) 0.005(4)
C34 0.056(9) 0.061(8) 0.031(6) 0.030(6) -0.007(6) -0.024(7)
C35 0.101(19) 0.17(2) 0.038(10) 0.060(12) -0.050(11) -0.068(17)
C36 0.061(13) 0.24(4) 0.030(9) 0.034(12) -0.008(8) -0.049(16)
C37 0.079(16) 0.064(10) 0.021(6) -0.005(6) -0.018(8) 0.016(11)
O3 0.029(6) 0.072(11) 0.031(6) -0.003(6) 0.002(4) 0.003(6)
C38 0.068(13) 0.049(9) 0.030(8) 0.009(6) 0.008(7) 0.012(8)
C39 0.13(3) 0.044(11) 0.09(2) 0.012(12) 0.07(2) 0.018(13)
C40 0.22(5) 0.022(9) 0.13(3) -0.010(12) -0.10(3) -0.002(15)
C41 0.044(13) 0.051(16) 0.21(5) -0.06(2) 0.00(2) 0.016(11)
O4 0.012(4) 0.047(7) 0.056(6) -0.030(5) -0.015(4) -0.007(4)
C42 0.029(6) 0.039(7) 0.050(7) -0.004(6) -0.001(5) 0.000(5)
C43 0.054(7) 0.058(6) 0.060(7) -0.002(5) 0.024(6) -0.005(6)
C44 0.046(11) 0.19(3) 0.12(2) -0.14(2) 0.042(12) -0.046(14)
C45 0.038(7) 0.073(8) 0.075(8) -0.029(7) 0.011(6) 0.003(6)
O5 0.036(8) 0.044(10) 0.14(2) -0.048(10) 0.050(10) -0.023(7)
C46 0.021(8) 0.081(15) 0.050(10) -0.014(10) 0.006(7) 0.004(8)
C47 0.047(7) 0.057(7) 0.056(7) -0.005(6) 0.011(6) 0.009(6)
C48 0.12(3) 0.046(11) 0.072(17) 0.021(12) 0.011(15) -0.013(13)
C49 0.036(8) 0.074(9) 0.075(9) -0.033(8) 0.013(7) 0.005(7)

loop_
_atom_type_symbol
_atom_type_description
_atom_type_scat_dispersion_real
_atom_type_scat_dispersion_imag
_atom_type_scat_source
C C 0.0033 0.0016 'International Tables Vol C Tables 4.2.6.8 and 6.1.1.4'
H H 0.0000 0.0000 'International Tables Vol C Tables 4.2.6.8 and 6.1.1.4'
O O 0.0106 0.0060 'International Tables Vol C Tables 4.2.6.8 and 6.1.1.4'
K K 0.2009 0.2494 'International Tables Vol C Tables 4.2.6.8 and 6.1.1.4'

loop_
_geom_angle_atom_site_label_1
_geom_angle_atom_site_label_2
_geom_angle_atom_site_label_3
_geom_angle
O3 K1 O4 67.8(5)
O3 K1 O1 84.8(4)
O4 K1 O1 89.4(3)
O3 K1 O5 82.5(7)
O4 K1 O5 14.7(5)
O1 K1 O5 91.4(4)
O3 K1 O2 17.8(3)
O4 K1 O2 81.4(4)
O1 K1 O2 96.4(3)
O5 K1 O2 95.6(6)
O3 K1 C3 155.0(3)
O4 K1 C3 113.6(3)
O1 K1 C3 119.8(2)
O5 K1 C3 100.1(6)
O2 K1 C3 139.7(3)
O3 K1 C4 160.4(4)
O4 K1 C4 131.7(3)
O1 K1 C4 96.11(18)
O5 K1 C4 117.0(6)
O2 K1 C4 144.6(3)
C3 K1 C4 27.50(16)
O3 K1 C6 128.7(4)
O4 K1 C6 120.4(3)
O1 K1 C6 140.37(19)
O5 K1 C6 111.3(5)
O2 K1 C6 112.4(3)
C3 K1 C6 27.45(15)
C4 K1 C6 44.94(14)
O3 K1 C1 133.1(4)
O4 K1 C1 158.1(3)
O1 K1 C1 98.27(18)
O5 K1 C1 143.6(6)
O2 K1 C1 117.8(2)
C3 K1 C1 45.04(16)
C4 K1 C1 27.30(14)
C6 K1 C1 44.71(16)
O3 K1 C9 119.7(4)
O4 K1 C9 145.8(3)
O1 K1 C9 123.45(18)
O5 K1 C9 138.1(5)
O2 K1 C9 101.9(3)
C3 K1 C9 44.66(15)
C4 K1 C9 44.54(14)
C6 K1 C9 26.92(16)
C1 K1 C9 27.00(14)
C9 C1 C4 107.7(5)
C9 C1 C7 123.5(5)
C4 C1 C7 128.7(5)
C9 C1 K1 77.7(3)
C4 C1 K1 75.3(3)
C7 C1 K1 111.3(3)
C16 C2 C13 120.7(6)
C16 C2 H1 119.6
C13 C2 H1 119.6
C6 C3 C4 108.2(5)
C6 C3 C22 123.0(5)
C4 C3 C22 128.6(5)
C6 C3 K1 77.9(3)
C4 C3 K1 77.8(3)
C22 C3 K1 115.3(5)
C3 C4 C1 107.8(4)
C3 C4 C13 127.0(5)
C1 C4 C13 125.1(5)
C3 C4 K1 74.7(3)
C1 C4 K1 77.4(3)
C13 C4 K1 117.0(4)
C6 C5 C17 112.4(5)
C6 C5 C8 112.1(5)
C17 C5 C8 110.1(6)
C6 C5 H2 107.3
C17 C5 H2 107.3
C8 C5 H2 107.3
C9 C6 C3 108.2(5)
C9 C6 C5 128.3(5)
C3 C6 C5 123.3(5)
C9 C6 K1 78.8(3)
C3 C6 K1 74.7(3)
C5 C6 K1 116.6(4)
C1 C7 C11 114.6(5)
C1 C7 C10 111.5(5)
C11 C7 C10 107.6(5)
C1 C7 H3 107.6
C11 C7 H3 107.6
C10 C7 H3 107.6
C24 C8 C5 114.3(6)
C24 C8 H4 108.7
C5 C8 H4 108.7
C24 C8 H5 108.7
C5 C8 H5 108.7
H4 C8 H5 107.6
C6 C9 C1 108.1(5)
C6 C9 C12 129.4(5)
C1 C9 C12 122.5(5)
C6 C9 K1 74.3(3)
C1 C9 K1 75.3(3)
C12 C9 K1 115.9(4)
C18 C10 C7 114.8(6)
C18 C10 H6 108.6
C7 C10 H6 108.6
C18 C10 H7 108.6
C7 C10 H7 108.6
H6 C10 H7 107.6
C19 C11 C7 115.6(6)
C19 C11 H8 108.4
C7 C11 H8 108.4
C19 C11 H9 108.4
C7 C11 H9 108.4
H8 C11 H9 107.4
C9 C12 C14 111.9(5)
C9 C12 C21 112.4(6)
C14 C12 C21 111.1(6)
C9 C12 H10 107.0
C14 C12 H10 107.0
C21 C12 H10 107.0
C15 C13 C2 118.6(5)
C15 C13 C4 121.3(6)
C2 C13 C4 120.2(5)
C12 C14 C18 114.3(6)
C12 C14 H11 108.7
C18 C14 H11 108.7
C12 C14 H12 108.7
C18 C14 H12 108.7
H11 C14 H12 107.6
C13 C15 C20 118.9(7)
C13 C15 H13 120.5
C20 C15 H13 120.5
C2 C16 C25 120.6(7)
C2 C16 H14 119.7
C25 C16 H14 119.7
C28 C17 C5 112.7(8)
C28 C17 H15 109.1
C5 C17 H15 109.1
C28 C17 H16 109.1
C5 C17 H16 109.1
H15 C17 H16 107.8
C14 C18 C26 108.2(7)
C14 C18 C10 115.3(5)
C26 C18 C10 108.5(6)
C14 C18 H17 108.2
C26 C18 H17 108.2
C10 C18 H17 108.2
C26 C19 C11 108.3(7)
C26 C19 C21 110.3(8)
C11 C19 C21 115.0(7)
C26 C19 H18 107.6
C11 C19 H18 107.6
C21 C19 H18 107.6
C25 C20 C15 121.5(7)
C25 C20 H19 119.3
C15 C20 H19 119.3
C19 C21 C12 113.8(7)
C19 C21 H20 108.8
C12 C21 H20 108.8
C19 C21 H21 108.8
C12 C21 H21 108.8
H20 C21 H21 107.7
C23 C22 C3 113.9(7)
C23 C22 C27 111.4(8)
C3 C22 C27 109.7(8)
C23 C22 H22 107.2
C3 C22 H22 107.2
C27 C22 H22 107.2
C22 C23 C24 114.6(9)
C22 C23 H23 108.6
C24 C23 H23 108.6
C22 C23 H24 108.6
C24 C23 H24 108.6
H23 C23 H24 107.6
C29 C24 C8 108.9(7)
C29 C24 C23 109.7(8)
C8 C24 C23 114.2(6)
C29 C24 H25 107.9
C8 C24 H25 107.9
C23 C24 H25 107.9
C20 C25 C16 119.7(6)
C20 C25 H26 120.2
C16 C25 H26 120.2
C19 C26 C18 108.8(6)
C19 C26 H27 109.9
C18 C26 H27 109.9
C19 C26 H28 109.9
C18 C26 H28 109.9
H27 C26 H28 108.3
C28 C27 C22 112.5(8)
C28 C27 H29 109.1
C22 C27 H29 109.1
C28 C27 H30 109.1
C22 C27 H30 109.1
H29 C27 H30 107.8
C29 C28 C27 111.1(12)
C29 C28 C17 108.9(7)
C27 C28 C17 115.1(8)
C29 C28 H31 107.1
C27 C28 H31 107.1
C17 C28 H31 107.1
C28 C29 C24 109.0(7)
C28 C29 H32 109.9
C24 C29 H32 109.9
C28 C29 H33 109.9
C24 C29 H33 109.9
H32 C29 H33 108.3
C33 O1 C30 106.6(7)
C33 O1 K1 125.1(6)
C30 O1 K1 122.9(4)
O1 C30 C31 107.5(8)
O1 C30 H34 110.2
C31 C30 H34 110.2
O1 C30 H35 110.2
C31 C30 H35 110.2
H34 C30 H35 108.5
C30 C31 C32 102.3(10)
C30 C31 H36 111.3
C32 C31 H36 111.3
C30 C31 H37 111.3
C32 C31 H37 111.3
H36 C31 H37 109.2
C33 C32 C31 102.7(8)
C33 C32 H38 111.2
C31 C32 H38 111.2
C33 C32 H39 111.2
C31 C32 H39 111.2
H38 C32 H39 109.1
O1 C33 C32 109.7(9)
O1 C33 H40 109.7
C32 C33 H40 109.7
O1 C33 H41 109.7
C32 C33 H41 109.7
H40 C33 H41 108.2
C34 O2 C37 109.1(10)
C34 O2 K1 132.9(8)
C37 O2 K1 113.5(9)
O2 C34 C35 107.7(11)
O2 C34 H42 110.2
C35 C34 H42 110.2
O2 C34 H43 110.2
C35 C34 H43 110.2
H42 C34 H43 108.5
C36 C35 C34 103.8(13)
C36 C35 H44 111.0
C34 C35 H44 111.0
C36 C35 H45 111.0
C34 C35 H45 111.0
H44 C35 H45 109.0
C35 C36 C37 108.6(13)
C35 C36 H46 110.0
C37 C36 H46 110.0
C35 C36 H47 110.0
C37 C36 H47 110.0
H46 C36 H47 108.3
O2 C37 C36 106.3(14)
O2 C37 H48 110.5
C36 C37 H48 110.5
O2 C37 H49 110.5
C36 C37 H49 110.5
H48 C37 H49 108.7
C38 O3 C41 104.5(14)
C38 O3 K1 127.4(9)
C41 O3 K1 125.9(15)
O3 C38 C39 109.9(15)
O3 C38 H50 109.7
C39 C38 H50 109.7
O3 C38 H51 109.7
C39 C38 H51 109.7
H50 C38 H51 108.2
C38 C39 C40 95.5(16)
C38 C39 H52 112.6
C40 C39 H52 112.6
C38 C39 H53 112.6
C40 C39 H53 112.7
H52 C39 H53 110.1
C41 C40 C39 104.1(17)
C41 C40 H54 110.9
C39 C40 H54 110.9
C41 C40 H55 110.9
C39 C40 H55 110.9
H54 C40 H55 109.0
O3 C41 C40 106.7(18)
O3 C41 H56 110.4
C40 C41 H56 110.4
O3 C41 H57 110.4
C40 C41 H57 110.4
H56 C41 H57 108.6
C42 O4 C45 107.2(10)
C42 O4 K1 134.4(7)
C45 O4 K1 117.7(11)
O4 C42 C43 103.1(11)
O4 C42 H58 111.1
C43 C42 H58 111.1
O4 C42 H59 111.1
C43 C42 H59 111.1
H58 C42 H59 109.1
C42 C43 C44 90.3(14)
C42 C43 H60 113.6
C44 C43 H60 113.6
C42 C43 H61 113.6
C44 C43 H61 113.6
H60 C43 H61 110.9
C45 C44 C43 96.9(18)
C45 C44 H62 112.4
C43 C44 H62 112.4
C45 C44 H63 112.3
C43 C44 H63 112.4
H62 C44 H63 109.9
O4 C45 C44 102.9(16)
O4 C45 H64 111.2
C44 C45 H64 111.1
O4 C45 H65 111.2
C44 C45 H65 111.2
H64 C45 H65 109.1
C46 O5 C49 104.6(15)
C46 O5 K1 137.5(12)
C49 O5 K1 114.6(14)
O5 C46 C47 107.5(15)
O5 C46 H66 110.2
C47 C46 H66 110.2
O5 C46 H67 110.2
C47 C46 H67 110.2
H66 C46 H67 108.5
C46 C47 C48 89.3(15)
C46 C47 H68 113.8
C48 C47 H68 113.8
C46 C47 H69 113.8
C48 C47 H69 113.8
H68 C47 H69 111.0
C49 C48 C47 97(2)
C49 C48 H70 112.4
C47 C48 H70 112.4
C49 C48 H71 112.4
C47 C48 H71 112.4
H70 C48 H71 110.0
O5 C49 C48 101(2)
O5 C49 H72 111.5
C48 C49 H72 111.6
O5 C49 H73 111.5
C48 C49 H73 111.5
H72 C49 H73 109.4

loop_
_geom_bond_atom_site_label_1
_geom_bond_atom_site_label_2
_geom_bond_distance
K1 O3 2.527(12)
K1 O4 2.669(8)
K1 O1 2.687(6)
K1 O5 2.803(15)
K1 O2 2.844(8)
K1 C3 2.953(5)
K1 C4 2.992(5)
K1 C6 2.993(5)
K1 C1 3.020(6)
K1 C9 3.051(5)
C1 C9 1.417(7)
C1 C4 1.419(7)
C1 C7 1.518(8)
C2 C16 1.384(9)
C2 C13 1.412(10)
C2 H1 0.9500
C3 C6 1.411(7)
C3 C4 1.414(8)
C3 C22 1.516(9)
C4 C13 1.482(7)
C5 C6 1.500(8)
C5 C17 1.544(8)
C5 C8 1.550(9)
C5 H2 1.0000
C6 C9 1.408(8)
C7 C11 1.528(9)
C7 C10 1.552(9)
C7 H3 1.0000
C8 C24 1.526(9)
C8 H4 0.9900
C8 H5 0.9900
C9 C12 1.513(7)
C10 C18 1.550(9)
C10 H6 0.9900
C10 H7 0.9900
C11 C19 1.527(10)
C11 H8 0.9900
C11 H9 0.9900
C12 C14 1.522(11)
C12 C21 1.552(11)
C12 H10 1.0000
C13 C15 1.408(10)
C14 C18 1.541(9)
C14 H11 0.9900
C14 H12 0.9900
C15 C20 1.421(8)
C15 H13 0.9500
C16 C25 1.393(11)
C16 H14 0.9500
C17 C28 1.543(15)
C17 H15 0.9900
C17 H16 0.9900
C18 C26 1.541(13)
C18 H17 1.0000
C19 C26 1.497(17)
C19 C21 1.535(12)
C19 H18 1.0000
C20 C25 1.361(12)
C20 H19 0.9500
C21 H20 0.9900
C21 H21 0.9900
C22 C23 1.489(15)
C22 C27 1.570(15)
C22 H22 1.0000
C23 C24 1.549(10)
C23 H23 0.9900
C23 H24 0.9900
C24 C29 1.507(17)
C24 H25 1.0000
C25 H26 0.9500
C26 H27 0.9900
C26 H28 0.9900
C27 C28 1.541(11)
C27 H29 0.9900
C27 H30 0.9900
C28 C29 1.49(2)
C28 H31 1.0000
C29 H32 0.9900
C29 H33 0.9900
O1 C33 1.430(11)
O1 C30 1.441(11)
C30 C31 1.495(12)
C30 H34 0.9900
C30 H35 0.9900
C31 C32 1.511(18)
C31 H36 0.9900
C31 H37 0.9900
C32 C33 1.470(15)
C32 H38 0.9900
C32 H39 0.9900
C33 H40 0.9900
C33 H41 0.9900
O2 C34 1.408(14)
O2 C37 1.430(16)
C34 C35 1.517(14)
C34 H42 0.9900
C34 H43 0.9900
C35 C36 1.47(2)
C35 H44 0.9900
C35 H45 0.9900
C36 C37 1.483(19)
C36 H46 0.9900
C36 H47 0.9900
C37 H48 0.9900
C37 H49 0.9900
O3 C38 1.412(17)
O3 C41 1.43(2)
C38 C39 1.474(19)
C38 H50 0.9900
C38 H51 0.9900
C39 C40 1.52(2)
C39 H52 0.9900
C39 H53 0.9900
C40 C41 1.50(2)
C40 H54 0.9900
C40 H55 0.9900
C41 H56 0.9900
C41 H57 0.9900
O4 C42 1.438(14)
O4 C45 1.44(2)
C42 C43 1.466(16)
C42 H58 0.9900
C42 H59 0.9900
C43 C44 1.65(2)
C43 H60 0.9900
C43 H61 0.9900
C44 C45 1.48(2)
C44 H62 0.9900
C44 H63 0.9900
C45 H64 0.9900
C45 H65 0.9900
O5 C46 1.443(17)
O5 C49 1.45(2)
C46 C47 1.471(19)
C46 H66 0.9900
C46 H67 0.9900
C47 C48 1.60(2)
C47 H68 0.9900
C47 H69 0.9900
C48 C49 1.49(2)
C48 H70 0.9900
C48 H71 0.9900
C49 H72 0.9900
C49 H73 0.9900

loop_
_geom_torsion_atom_site_label_1
_geom_torsion_atom_site_label_2
_geom_torsion_atom_site_label_3
_geom_torsion_atom_site_label_4
_geom_torsion
O3 K1 C1 C9 69.8(5)
O4 K1 C1 C9 -90.2(7)
O1 K1 C1 C9 160.4(3)
O5 K1 C1 C9 -95.9(6)
O2 K1 C1 C9 58.6(4)
C3 K1 C1 C9 -75.3(3)
C4 K1 C1 C9 -112.3(5)
C6 K1 C1 C9 -36.0(3)
O3 K1 C1 C4 -177.9(5)
O4 K1 C1 C4 22.2(8)
O1 K1 C1 C4 -87.3(3)
O5 K1 C1 C4 16.5(7)
O2 K1 C1 C4 170.9(4)
C3 K1 C1 C4 37.0(3)
C6 K1 C1 C4 76.3(3)
C9 K1 C1 C4 112.3(5)
O3 K1 C1 C7 -51.6(5)
O4 K1 C1 C7 148.5(7)
O1 K1 C1 C7 39.0(4)
O5 K1 C1 C7 142.8(6)
O2 K1 C1 C7 -62.8(4)
C3 K1 C1 C7 163.3(4)
C4 K1 C1 C7 126.3(5)
C6 K1 C1 C7 -157.4(4)
C9 K1 C1 C7 -121.4(5)
O3 K1 C3 C6 -23.1(9)
O4 K1 C3 C6 -110.9(4)
O1 K1 C3 C6 145.4(4)
O5 K1 C3 C6 -117.1(5)
O2 K1 C3 C6 -5.6(5)
C4 K1 C3 C6 111.9(5)
C1 K1 C3 C6 75.1(4)
C9 K1 C3 C6 36.5(3)
O3 K1 C3 C4 -135.0(8)
O4 K1 C3 C4 137.3(4)
O1 K1 C3 C4 33.6(4)
O5 K1 C3 C4 131.0(4)
O2 K1 C3 C4 -117.5(4)
C6 K1 C3 C4 -111.9(5)
C1 K1 C3 C4 -36.7(3)
C9 K1 C3 C4 -75.4(4)
O3 K1 C3 C22 97.9(9)
O4 K1 C3 C22 10.1(5)
O1 K1 C3 C22 -93.6(4)
O5 K1 C3 C22 3.9(5)
O2 K1 C3 C22 115.4(5)
C4 K1 C3 C22 -127.1(5)
C6 K1 C3 C22 121.0(6)
C1 K1 C3 C22 -163.9(5)
C9 K1 C3 C22 157.5(5)
C6 C3 C4 C1 -1.6(6)
C22 C3 C4 C1 -176.2(7)
K1 C3 C4 C1 71.1(4)
C6 C3 C4 C13 174.8(5)
C22 C3 C4 C13 0.3(11)
K1 C3 C4 C13 -112.5(6)
C6 C3 C4 K1 -72.7(4)
C22 C3 C4 K1 112.7(8)
C9 C1 C4 C3 2.4(6)
C7 C1 C4 C3 -174.9(5)
K1 C1 C4 C3 -69.2(4)
C9 C1 C4 C13 -174.1(5)
C7 C1 C4 C13 8.5(9)
K1 C1 C4 C13 114.3(5)
C9 C1 C4 K1 71.7(4)
C7 C1 C4 K1 -105.7(6)
O3 K1 C4 C3 117.3(10)
O4 K1 C4 C3 -56.5(5)
O1 K1 C4 C3 -151.1(3)
O5 K1 C4 C3 -56.5(5)
O2 K1 C4 C3 98.7(5)
C6 K1 C4 C3 37.3(3)
C1 K1 C4 C3 112.7(4)
C9 K1 C4 C3 75.9(3)
O3 K1 C4 C1 4.6(11)
O4 K1 C4 C1 -169.1(4)
O1 K1 C4 C1 96.2(3)
O5 K1 C4 C1 -169.1(5)
O2 K1 C4 C1 -14.0(5)
C3 K1 C4 C1 -112.7(4)
C6 K1 C4 C1 -75.4(3)
C9 K1 C4 C1 -36.8(3)
O3 K1 C4 C13 -118.6(10)
O4 K1 C4 C13 67.7(5)
O1 K1 C4 C13 -27.0(4)
O5 K1 C4 C13 67.7(6)
O2 K1 C4 C13 -137.2(5)
C3 K1 C4 C13 124.1(6)
C6 K1 C4 C13 161.4(5)
C1 K1 C4 C13 -123.2(6)
C9 K1 C4 C13 -160.0(5)
C4 C3 C6 C9 0.2(6)
C22 C3 C6 C9 175.1(7)
K1 C3 C6 C9 -72.5(4)
C4 C3 C6 C5 -175.3(5)
C22 C3 C6 C5 -0.3(10)
K1 C3 C6 C5 112.1(5)
C4 C3 C6 K1 72.6(4)
C22 C3 C6 K1 -112.4(7)
C17 C5 C6 C9 -110.2(7)
C8 C5 C6 C9 125.1(6)
C17 C5 C6 C3 64.3(8)
C8 C5 C6 C3 -60.4(7)
C17 C5 C6 K1 152.9(5)
C8 C5 C6 K1 28.2(5)
O3 K1 C6 C9 -79.7(5)
O4 K1 C6 C9 -164.4(4)
O1 K1 C6 C9 62.0(4)
O5 K1 C6 C9 -177.3(6)
O2 K1 C6 C9 -71.4(4)
C3 K1 C6 C9 112.6(5)
C4 K1 C6 C9 75.2(4)
C1 K1 C6 C9 36.1(3)
O3 K1 C6 C3 167.7(5)
O4 K1 C6 C3 83.0(5)
O1 K1 C6 C3 -50.5(5)
O5 K1 C6 C3 70.1(6)
O2 K1 C6 C3 176.1(4)
C4 K1 C6 C3 -37.3(3)
C1 K1 C6 C3 -76.5(4)
C9 K1 C6 C3 -112.6(5)
O3 K1 C6 C5 47.7(6)
O4 K1 C6 C5 -37.0(5)
O1 K1 C6 C5 -170.5(4)
O5 K1 C6 C5 -49.8(6)
O2 K1 C6 C5 56.1(5)
C3 K1 C6 C5 -120.0(6)
C4 K1 C6 C5 -157.3(5)
C1 K1 C6 C5 163.6(5)
C9 K1 C6 C5 127.5(5)
C9 C1 C7 C11 62.5(7)
C4 C1 C7 C11 -120.5(6)
K1 C1 C7 C11 151.6(4)
C9 C1 C7 C10 -60.0(7)
C4 C1 C7 C10 117.0(6)
K1 C1 C7 C10 29.1(5)
C6 C5 C8 C24 79.2(7)
C17 C5 C8 C24 -46.8(7)
C3 C6 C9 C1 1.4(6)
C5 C6 C9 C1 176.5(5)
K1 C6 C9 C1 -68.3(4)
C3 C6 C9 C12 -179.5(6)
C5 C6 C9 C12 -4.4(10)
K1 C6 C9 C12 110.8(6)
C3 C6 C9 K1 69.6(4)
C5 C6 C9 K1 -115.2(6)
C4 C1 C9 C6 -2.4(6)
C7 C1 C9 C6 175.2(5)
K1 C1 C9 C6 67.6(4)
C4 C1 C9 C12 178.5(5)
C7 C1 C9 C12 -4.0(8)
K1 C1 C9 C12 -111.6(5)
C4 C1 C9 K1 -70.0(4)
C7 C1 C9 K1 107.6(5)
O3 K1 C9 C6 118.0(4)
O4 K1 C9 C6 24.3(7)
O1 K1 C9 C6 -137.5(4)
O5 K1 C9 C6 3.8(8)
O2 K1 C9 C6 116.4(4)
C3 K1 C9 C6 -37.3(3)
C4 K1 C9 C6 -76.8(3)
C1 K1 C9 C6 -114.1(5)
O3 K1 C9 C1 -128.0(4)
O4 K1 C9 C1 138.4(6)
O1 K1 C9 C1 -23.5(4)
O5 K1 C9 C1 117.8(8)
O2 K1 C9 C1 -129.5(4)
C3 K1 C9 C1 76.8(3)
C4 K1 C9 C1 37.2(3)
C6 K1 C9 C1 114.1(5)
O3 K1 C9 C12 -8.7(6)
O4 K1 C9 C12 -102.3(7)
O1 K1 C9 C12 95.8(5)
O5 K1 C9 C12 -122.9(8)
O2 K1 C9 C12 -10.2(5)
C3 K1 C9 C12 -163.9(5)
C4 K1 C9 C12 156.5(5)
C6 K1 C9 C12 -126.6(6)
C1 K1 C9 C12 119.3(6)
C1 C7 C10 C18 78.1(6)
C11 C7 C10 C18 -48.3(7)
C1 C7 C11 C19 -74.2(8)
C10 C7 C11 C19 50.3(9)
C6 C9 C12 C14 -112.3(7)
C1 C9 C12 C14 66.7(7)
K1 C9 C12 C14 -21.8(6)
C6 C9 C12 C21 121.8(7)
C1 C9 C12 C21 -59.2(8)
K1 C9 C12 C21 -147.7(5)
C16 C2 C13 C15 -0.3(9)
C16 C2 C13 C4 178.9(5)
C3 C4 C13 C15 48.5(9)
C1 C4 C13 C15 -135.6(6)
K1 C4 C13 C15 -42.2(7)
C3 C4 C13 C2 -130.6(6)
C1 C4 C13 C2 45.2(8)
K1 C4 C13 C2 138.6(5)
C9 C12 C14 C18 -79.3(8)
C21 C12 C14 C18 47.2(7)
C2 C13 C15 C20 1.2(9)
C4 C13 C15 C20 -178.0(6)
C13 C2 C16 C25 -0.1(9)
C6 C5 C17 C28 -78.4(9)
C8 C5 C17 C28 47.4(8)
C12 C14 C18 C26 -56.6(7)
C12 C14 C18 C10 64.9(9)
C7 C10 C18 C14 -65.8(9)
C7 C10 C18 C26 55.6(8)
C7 C11 C19 C26 -60.0(9)
C7 C11 C19 C21 63.9(11)
C13 C15 C20 C25 -1.8(11)
C26 C19 C21 C12 54.2(8)
C11 C19 C21 C12 -68.7(11)
C9 C12 C21 C19 81.2(9)
C14 C12 C21 C19 -45.1(8)
C6 C3 C22 C23 62.0(10)
C4 C3 C22 C23 -124.2(7)
K1 C3 C22 C23 -29.7(7)
C6 C3 C22 C27 -63.5(9)
C4 C3 C22 C27 110.3(7)
K1 C3 C22 C27 -155.2(5)
C3 C22 C23 C24 -77.7(10)
C27 C22 C23 C24 46.9(9)
C5 C8 C24 C29 55.2(8)
C5 C8 C24 C23 -67.8(11)
C22 C23 C24 C29 -55.8(10)
C22 C23 C24 C8 66.8(12)
C15 C20 C25 C16 1.4(11)
C2 C16 C25 C20 -0.4(10)
C11 C19 C26 C18 63.7(8)
C21 C19 C26 C18 -63.1(7)
C14 C18 C26 C19 63.6(7)
C10 C18 C26 C19 -62.1(7)
C23 C22 C27 C28 -45.6(12)
C3 C22 C27 C28 81.4(12)
C22 C27 C28 C29 54.0(11)
C22 C27 C28 C17 -70.4(14)
C5 C17 C28 C29 -57.9(9)
C5 C17 C28 C27 67.7(12)
C27 C28 C29 C24 -62.2(8)
C17 C28 C29 C24 65.6(9)
C8 C24 C29 C28 -64.0(8)
C23 C24 C29 C28 61.7(9)
O3 K1 O1 C33 6.9(9)
O4 K1 O1 C33 74.6(9)
O5 K1 O1 C33 89.2(10)
O2 K1 O1 C33 -6.6(8)
C3 K1 O1 C33 -168.3(8)
C4 K1 O1 C33 -153.4(8)
C6 K1 O1 C33 -144.1(8)
C1 K1 O1 C33 -126.0(8)
C9 K1 O1 C33 -115.5(8)
O3 K1 O1 C30 157.3(7)
O4 K1 O1 C30 -135.0(7)
O5 K1 O1 C30 -120.4(8)
O2 K1 O1 C30 143.8(6)
C3 K1 O1 C30 -17.9(7)
C4 K1 O1 C30 -3.0(6)
C6 K1 O1 C30 6.3(8)
C1 K1 O1 C30 24.4(6)
C9 K1 O1 C30 34.9(7)
C33 O1 C30 C31 15.3(10)
K1 O1 C30 C31 -139.8(7)
O1 C30 C31 C32 -30.1(10)
C30 C31 C32 C33 32.6(11)
C30 O1 C33 C32 6.5(12)
K1 O1 C33 C32 160.8(7)
C31 C32 C33 O1 -25.0(13)
O3 K1 O2 C34 -124.1(17)
O4 K1 O2 C34 -163.0(12)
O1 K1 O2 C34 -74.6(12)
O5 K1 O2 C34 -166.6(12)
C3 K1 O2 C34 80.4(12)
C4 K1 O2 C34 35.5(14)
C6 K1 O2 C34 77.6(12)
C1 K1 O2 C34 28.3(13)
C9 K1 O2 C34 51.6(12)
O3 K1 O2 C37 28.9(13)
O4 K1 O2 C37 -10.0(11)
O1 K1 O2 C37 78.4(11)
O5 K1 O2 C37 -13.6(12)
C3 K1 O2 C37 -126.6(11)
C4 K1 O2 C37 -171.5(10)
C6 K1 O2 C37 -129.4(11)
C1 K1 O2 C37 -178.7(10)
C9 K1 O2 C37 -155.4(10)
C37 O2 C34 C35 -22(2)
K1 O2 C34 C35 131.8(17)
O2 C34 C35 C36 16(3)
C34 C35 C36 C37 -5(4)
C34 O2 C37 C36 19(2)
K1 O2 C37 C36 -140.7(18)
C35 C36 C37 O2 -8(3)
O4 K1 O3 C38 -153.6(15)
O1 K1 O3 C38 -62.1(14)
O5 K1 O3 C38 -154.1(15)
O2 K1 O3 C38 68.6(16)
C3 K1 O3 C38 108.0(13)
C4 K1 O3 C38 31(2)
C6 K1 O3 C38 94.6(13)
C1 K1 O3 C38 34.4(16)
C9 K1 O3 C38 63.7(14)
O4 K1 O3 C41 46.3(19)
O1 K1 O3 C41 138(2)
O5 K1 O3 C41 46(2)
O2 K1 O3 C41 -92(2)
C3 K1 O3 C41 -52(2)
C4 K1 O3 C41 -128.7(18)
C6 K1 O3 C41 -66(2)
C1 K1 O3 C41 -125.8(19)
C9 K1 O3 C41 -96(2)
C41 O3 C38 C39 31(3)
K1 O3 C38 C39 -132.8(18)
O3 C38 C39 C40 -43(3)
C38 C39 C40 C41 39(3)
C38 O3 C41 C40 -3(3)
K1 O3 C41 C40 160.9(16)
C39 C40 C41 O3 -24(3)
O3 K1 O4 C42 -86.9(13)
O1 K1 O4 C42 -171.5(13)
O5 K1 O4 C42 91(2)
O2 K1 O4 C42 -74.9(13)
C3 K1 O4 C42 66.0(14)
C4 K1 O4 C42 90.8(13)
C6 K1 O4 C42 36.0(14)
C1 K1 O4 C42 77.4(15)
C9 K1 O4 C42 23.5(17)
O3 K1 O4 C45 104(3)
O1 K1 O4 C45 20(3)
O5 K1 O4 C45 -78(3)
O2 K1 O4 C45 116(3)
C3 K1 O4 C45 -103(3)
C4 K1 O4 C45 -78(3)
C6 K1 O4 C45 -133(3)
C1 K1 O4 C45 -91(3)
C9 K1 O4 C45 -145(2)
C45 O4 C42 C43 33(3)
K1 O4 C42 C43 -136.2(13)
O4 C42 C43 C44 -54.4(16)
C42 C43 C44 C45 58(3)
C42 O4 C45 C44 8(4)
K1 O4 C45 C44 180(2)
C43 C44 C45 O4 -41(4)
O3 K1 O5 C46 -87(3)
O4 K1 O5 C46 -89(3)
O1 K1 O5 C46 -172(3)
O2 K1 O5 C46 -75(3)
C3 K1 O5 C46 68(3)
C4 K1 O5 C46 91(3)
C6 K1 O5 C46 42(3)
C1 K1 O5 C46 82(3)
C9 K1 O5 C46 40(3)
O3 K1 O5 C49 68(3)
O4 K1 O5 C49 66(4)
O1 K1 O5 C49 -16(3)
O2 K1 O5 C49 80(3)
C3 K1 O5 C49 -137(3)
C4 K1 O5 C49 -114(3)
C6 K1 O5 C49 -163(3)
C1 K1 O5 C49 -122(3)
C9 K1 O5 C49 -165(3)
C49 O5 C46 C47 -22(4)
K1 O5 C46 C47 134(2)
O5 C46 C47 C48 50(2)
C46 C47 C48 C49 -60(3)
C46 O5 C49 C48 -20(4)
K1 O5 C49 C48 177(2)
C47 C48 C49 O5 50(4)
